data_7235083
loop_
_publ_author_name
'Salcedo, In\'es R.'
'Colodrero, Rosario M. P.'
'Bazaga-Garc\'ia, Montse'
'Vasileiou, Antonia'
'Papadaki, Maria'
'Olivera-Pastor, Pascual'
'Infantes-Molina, Antonia'
'Losilla, Enrique R.'
'Mezei, Gellert'
'Cabeza, Aurelio'
'Demadis, Konstantinos D.'

_publ_section_title
;
 From light to heavy alkali metal tetraphosphonates (M = Li, Na, K, Rb,
 Cs): cation size-induced structural diversity and water-facilitated
 proton conductivity
;
_journal_issue 47
_journal_name_full CrystEngComm
_journal_page_first 7648
_journal_paper_doi 10.1039/C8CE01351A
_journal_volume 20
_journal_year 2018
_chemical_formula_sum 'C10 H35 N2 O16 P4 Rb'
_chemical_formula_weight 648.75
_space_group_crystal_system monoclinic
_space_group_IT_number 15
_space_group_name_Hall '-C 2yc'
_space_group_name_H-M_alt 'C 1 2/c 1'
_symmetry_space_group_name_Hall '-C 2yc'
_symmetry_space_group_name_H-M 'C 1 2/c 1'
_atom_sites_solution_hydrogens mixed
_audit_creation_method SHELXL-2014/6
_audit_update_record
;
2017-11-09 deposited with the CCDC.
2018-09-17 downloaded from the CCDC.
;
_cell_angle_alpha 90
_cell_angle_beta 94.0160(10)
_cell_angle_gamma 90
_cell_formula_units_Z 4
_cell_length_a 6.14310(10)
_cell_length_b 14.1093(2)
_cell_length_c 28.9515(4)
_cell_measurement_reflns_used 9952
_cell_measurement_temperature 297(2)
_cell_measurement_theta_max 31.37
_cell_measurement_theta_min 2.97
_cell_volume 2503.20(6)
_computing_cell_refinement 'Bruker SAINT'
_computing_data_collection 'Bruker APEX2'
_computing_data_reduction 'Bruker SAINT'
_computing_molecular_graphics 'Bruker SHELXTL'
_computing_publication_material 'Bruker SHELXTL'
_computing_structure_refinement 'SHELXL-2014 (Sheldrick 2014)'
_computing_structure_solution 'SHELXS-97 (Sheldrick 2008)'
_diffrn_ambient_temperature 297(2)
_diffrn_measured_fraction_theta_full 1.000
_diffrn_measured_fraction_theta_max 1.000
_diffrn_measurement_device_type 'Bruker APEX-II CCD'
_diffrn_measurement_method '\f and \w scans'
_diffrn_radiation_type MoK\a
_diffrn_radiation_wavelength 0.71073
_diffrn_reflns_av_R_equivalents 0.0335
_diffrn_reflns_av_unetI/netI 0.0177
_diffrn_reflns_Laue_measured_fraction_full 1.000
_diffrn_reflns_Laue_measured_fraction_max 1.000
_diffrn_reflns_limit_h_max 9
_diffrn_reflns_limit_h_min -9
_diffrn_reflns_limit_k_max 21
_diffrn_reflns_limit_k_min -21
_diffrn_reflns_limit_l_max 43
_diffrn_reflns_limit_l_min -44
_diffrn_reflns_number 43201
_diffrn_reflns_point_group_measured_fraction_full 1.000
_diffrn_reflns_point_group_measured_fraction_max 1.000
_diffrn_reflns_theta_full 25.242
_diffrn_reflns_theta_max 33.141
_diffrn_reflns_theta_min 1.410
_exptl_absorpt_coefficient_mu 2.307
_exptl_absorpt_correction_T_max 0.7470
_exptl_absorpt_correction_T_min 0.5635
_exptl_absorpt_correction_type multi-scan
_exptl_absorpt_process_details sadabs
_exptl_crystal_colour colourless
_exptl_crystal_density_diffrn 1.721
_exptl_crystal_description prism
_exptl_crystal_F_000 1336
_exptl_crystal_size_max 0.500
_exptl_crystal_size_mid 0.210
_exptl_crystal_size_min 0.090
_refine_diff_density_max 0.616
_refine_diff_density_min -0.954
_refine_diff_density_rms 0.066
_refine_ls_extinction_method none
_refine_ls_goodness_of_fit_ref 1.039
_refine_ls_hydrogen_treatment mixed
_refine_ls_matrix_type full
_refine_ls_number_parameters 189
_refine_ls_number_reflns 4773
_refine_ls_number_restraints 10
_refine_ls_restrained_S_all 1.038
_refine_ls_R_factor_all 0.0436
_refine_ls_R_factor_gt 0.0328
_refine_ls_shift/su_max 0.001
_refine_ls_shift/su_mean 0.000
_refine_ls_structure_factor_coef Fsqd
_refine_ls_weighting_details 'w=1/[\s^2^(Fo^2^)+(0.0388P)^2^+2.2257P] where P=(Fo^2^+2Fc^2^)/3'
_refine_ls_weighting_scheme calc
_refine_ls_wR_factor_gt 0.0791
_refine_ls_wR_factor_ref 0.0838
_reflns_Friedel_coverage 0.000
_reflns_number_gt 3984
_reflns_number_total 4773
_reflns_threshold_expression 'I > 2\s(I)'
_cod_data_source_file c8ce01351a2.cif
_cod_data_source_block Rb-HDTMP
_cod_database_code 7235083
_shelx_space_group_comment
;
The symmetry employed for this shelxl refinement is uniquely defined
by the following loop, which should always be used as a source of
symmetry information in preference to the above space-group names.
They are only intended as comments.
;
_shelx_estimated_absorpt_t_min 0.392
_shelx_estimated_absorpt_t_max 0.819
_shelxl_version_number 2014/6

loop_
_space_group_symop_operation_xyz
'x, y, z'
'-x, y, -z+1/2'
'x+1/2, y+1/2, z'
'-x+1/2, y+1/2, -z+1/2'
'-x, -y, -z'
'x, -y, z-1/2'
'-x+1/2, -y+1/2, -z'
'x+1/2, -y+1/2, z-1/2'

loop_
_atom_site_label
_atom_site_type_symbol
_atom_site_fract_x
_atom_site_fract_y
_atom_site_fract_z
_atom_site_U_iso_or_equiv
_atom_site_adp_type
_atom_site_occupancy
_atom_site_site_symmetry_order
_atom_site_calc_flag
_atom_site_refinement_flags_posn
_atom_site_refinement_flags_adp
_atom_site_refinement_flags_occupancy
_atom_site_disorder_assembly
_atom_site_disorder_group
Rb1 Rb 0.5000 0.25464(2) 0.2500 0.04322(8) Uani 1 2 d S T P . .
P1 P 0.42175(6) 0.25601(2) 0.39976(2) 0.02323(7) Uani 1 1 d . . . . .
P2 P 0.31586(6) 0.52948(2) 0.30949(2) 0.02282(7) Uani 1 1 d . . . . .
O1 O 0.5209(2) 0.22169(8) 0.35678(4) 0.0395(3) Uani 1 1 d . . . . .
O2 O 0.17518(19) 0.22774(9) 0.39766(4) 0.0346(2) Uani 1 1 d D . . . .
H2O H 0.127(4) 0.2196(16) 0.4227(6) 0.042 Uiso 1 1 d D U . . .
O3 O 0.5346(2) 0.23103(9) 0.44540(5) 0.0396(3) Uani 1 1 d . . . . .
O4 O 0.28628(19) 0.43381(8) 0.28864(4) 0.0339(2) Uani 1 1 d . . . . .
O5 O 0.35967(19) 0.61258(8) 0.27778(4) 0.0347(2) Uani 1 1 d D . . . .
H5O H 0.465(5) 0.606(3) 0.2641(13) 0.042 Uiso 0.5 1 d D U P A -1
O6 O 0.11515(19) 0.55568(8) 0.33654(4) 0.0352(3) Uani 1 1 d D . . . .
H6O H 0.095(4) 0.6098(12) 0.3448(7) 0.042 Uiso 1 1 d D U . . .
O7A O 0.8234(4) 0.3747(2) 0.29649(9) 0.0341(5) Uani 0.5 1 d D . P B 1
H7A1 H 0.786(7) 0.402(3) 0.2724(10) 0.041 Uiso 0.5 1 d D U P C 1
H7A2 H 0.955(3) 0.379(4) 0.3021(18) 0.041 Uiso 0.5 1 d D U P D 1
O7B O 0.8775(6) 0.3359(2) 0.30858(11) 0.0407(6) Uani 0.5 1 d D . P B 2
H7B1 H 0.985(6) 0.347(4) 0.2946(16) 0.049 Uiso 0.5 1 d D U P E 2
H7B2 H 0.920(8) 0.286(2) 0.3200(16) 0.049 Uiso 0.5 1 d D U P F 2
O8 O 0.9619(2) 0.19085(12) 0.46747(5) 0.0476(3) Uani 1 1 d D . . . .
H8A H 0.835(3) 0.2021(19) 0.4607(9) 0.057 Uiso 1 1 d D U . . .
H8B H 0.980(4) 0.2175(19) 0.4923(7) 0.057 Uiso 1 1 d D U . . .
N1 N 0.59457(17) 0.42692(7) 0.37145(4) 0.01915(18) Uani 1 1 d D . . . .
H1N H 0.627(3) 0.3944(12) 0.3478(5) 0.023 Uiso 1 1 d D U . . .
C1 C 0.4023(2) 0.38401(9) 0.39245(5) 0.0219(2) Uani 1 1 d . . . . .
H1A H 0.2717 0.3986 0.3730 0.026 Uiso 1 1 calc R U . . .
H1B H 0.3870 0.4129 0.4224 0.026 Uiso 1 1 calc R U . . .
C2 C 0.5500(2) 0.52434(10) 0.35203(5) 0.0292(3) Uani 1 1 d . . . . .
H2A H 0.6785 0.5464 0.3376 0.035 Uiso 1 1 calc R U . . .
H2B H 0.5246 0.5672 0.3773 0.035 Uiso 1 1 calc R U . . .
C3 C 0.7998(2) 0.42536(10) 0.40350(4) 0.0223(2) Uani 1 1 d . . . . .
H3A H 0.9162 0.4554 0.3879 0.027 Uiso 1 1 calc R U . . .
H3B H 0.8415 0.3599 0.4092 0.027 Uiso 1 1 calc R U . . .
C4 C 0.7809(2) 0.47424(11) 0.44978(5) 0.0280(3) Uani 1 1 d . . . . .
H4A H 0.6799 0.4397 0.4678 0.034 Uiso 1 1 calc R U . . .
H4B H 0.7249 0.5380 0.4448 0.034 Uiso 1 1 calc R U . . .
C5 C 1.0046(2) 0.47823(11) 0.47611(5) 0.0277(3) Uani 1 1 d . . . . .
H5A H 1.0631 0.4145 0.4792 0.033 Uiso 1 1 calc R U . . .
H5B H 1.1027 0.5152 0.4584 0.033 Uiso 1 1 calc R U . . .

loop_
_atom_site_aniso_label
_atom_site_aniso_U_11
_atom_site_aniso_U_22
_atom_site_aniso_U_33
_atom_site_aniso_U_23
_atom_site_aniso_U_13
_atom_site_aniso_U_12
Rb1 0.05093(15) 0.04305(14) 0.03406(12) 0.000 -0.00856(10) 0.000
P1 0.02567(16) 0.01814(14) 0.02660(16) 0.00151(11) 0.00702(12) -0.00024(11)
P2 0.02292(15) 0.02138(15) 0.02448(15) 0.00161(11) 0.00389(11) 0.00353(12)
O1 0.0559(8) 0.0236(5) 0.0419(6) -0.0016(4) 0.0254(6) 0.0041(5)
O2 0.0323(5) 0.0343(5) 0.0378(6) -0.0007(5) 0.0061(4) -0.0135(4)
O3 0.0362(6) 0.0432(6) 0.0391(6) 0.0159(5) 0.0005(5) 0.0059(5)
O4 0.0381(6) 0.0301(5) 0.0327(5) -0.0090(4) -0.0033(4) 0.0046(4)
O5 0.0360(6) 0.0349(6) 0.0348(6) 0.0147(4) 0.0136(4) 0.0112(5)
O6 0.0328(5) 0.0244(5) 0.0510(7) 0.0016(5) 0.0207(5) 0.0025(4)
O7A 0.0311(12) 0.0508(16) 0.0203(10) 0.0046(10) 0.0003(8) 0.0003(11)
O7B 0.0447(17) 0.0417(16) 0.0371(15) -0.0027(12) 0.0116(13) -0.0092(13)
O8 0.0321(6) 0.0663(9) 0.0458(7) 0.0070(7) 0.0138(5) 0.0078(6)
N1 0.0200(4) 0.0185(4) 0.0189(4) -0.0017(3) 0.0013(3) -0.0016(3)
C1 0.0194(5) 0.0185(5) 0.0282(6) -0.0003(4) 0.0044(4) -0.0007(4)
C2 0.0303(7) 0.0205(6) 0.0357(7) 0.0054(5) -0.0054(5) -0.0062(5)
C3 0.0196(5) 0.0259(6) 0.0212(5) -0.0021(4) -0.0004(4) -0.0012(4)
C4 0.0270(6) 0.0357(7) 0.0208(5) -0.0057(5) -0.0006(5) -0.0004(5)
C5 0.0271(6) 0.0330(7) 0.0225(6) -0.0048(5) -0.0026(5) -0.0001(5)

loop_
_atom_type_symbol
_atom_type_description
_atom_type_scat_dispersion_real
_atom_type_scat_dispersion_imag
_atom_type_scat_source
C C 0.0033 0.0016 'International Tables Vol C Tables 4.2.6.8 and 6.1.1.4'
H H 0.0000 0.0000 'International Tables Vol C Tables 4.2.6.8 and 6.1.1.4'
N N 0.0061 0.0033 'International Tables Vol C Tables 4.2.6.8 and 6.1.1.4'
O O 0.0106 0.0060 'International Tables Vol C Tables 4.2.6.8 and 6.1.1.4'
P P 0.1023 0.0942 'International Tables Vol C Tables 4.2.6.8 and 6.1.1.4'
Rb Rb -0.9393 2.9676 'International Tables Vol C Tables 4.2.6.8 and 6.1.1.4'

loop_
_geom_angle_atom_site_label_1
_geom_angle_atom_site_label_2
_geom_angle_atom_site_label_3
_geom_angle
_geom_angle_site_symmetry_1
_geom_angle_site_symmetry_3
O7A Rb1 O7A 107.74(13) . 2_655
O7B Rb1 O7B 135.09(14) . 2_655
O7A Rb1 O5 167.35(6) . 4_545
O7A Rb1 O5 78.43(7) 2_655 4_545
O7B Rb1 O5 156.44(7) . 4_545
O7B Rb1 O5 65.52(7) 2_655 4_545
O7A Rb1 O5 78.43(7) . 3_545
O7A Rb1 O5 167.35(6) 2_655 3_545
O7B Rb1 O5 65.51(7) . 3_545
O7B Rb1 O5 156.44(7) 2_655 3_545
O5 Rb1 O5 97.80(5) 4_545 3_545
O7A Rb1 O4 69.26(6) . .
O7A Rb1 O4 52.46(6) 2_655 .
O7B Rb1 O4 79.29(7) . .
O7B Rb1 O4 64.00(7) 2_655 .
O5 Rb1 O4 108.33(3) 4_545 .
O5 Rb1 O4 139.45(3) 3_545 .
O7A Rb1 O4 52.46(6) . 2_655
O7A Rb1 O4 69.26(6) 2_655 2_655
O7B Rb1 O4 64.00(7) . 2_655
O7B Rb1 O4 79.29(7) 2_655 2_655
O5 Rb1 O4 139.44(3) 4_545 2_655
O5 Rb1 O4 108.33(3) 3_545 2_655
O4 Rb1 O4 70.41(5) . 2_655
O7A Rb1 O1 122.09(6) . 2_655
O7A Rb1 O1 69.17(6) 2_655 2_655
O7B Rb1 O1 126.37(6) . 2_655
O7B Rb1 O1 61.37(6) 2_655 2_655
O5 Rb1 O1 70.24(3) 4_545 2_655
O5 Rb1 O1 98.17(3) 3_545 2_655
O4 Rb1 O1 119.41(3) . 2_655
O4 Rb1 O1 75.67(3) 2_655 2_655
O7A Rb1 O1 69.18(6) . .
O7A Rb1 O1 122.09(6) 2_655 .
O7B Rb1 O1 61.37(6) . .
O7B Rb1 O1 126.37(6) 2_655 .
O5 Rb1 O1 98.17(3) 4_545 .
O5 Rb1 O1 70.24(3) 3_545 .
O4 Rb1 O1 75.67(3) . .
O4 Rb1 O1 119.41(3) 2_655 .
O1 Rb1 O1 162.86(4) 2_655 .
O7A Rb1 P2 163.36(6) . 4_545
O7A Rb1 P2 88.18(6) 2_655 4_545
O7B Rb1 P2 150.35(7) . 4_545
O7B Rb1 P2 74.40(7) 2_655 4_545
O5 Rb1 P2 18.93(2) 4_545 4_545
O5 Rb1 P2 85.02(3) 3_545 4_545
O4 Rb1 P2 126.35(2) . 4_545
O4 Rb1 P2 133.70(2) 2_655 4_545
O1 Rb1 P2 58.38(2) 2_655 4_545
O1 Rb1 P2 106.87(2) . 4_545
O7A Rb1 P2 88.18(6) . 3_545
O7A Rb1 P2 163.36(6) 2_655 3_545
O7B Rb1 P2 74.40(7) . 3_545
O7B Rb1 P2 150.35(7) 2_655 3_545
O5 Rb1 P2 85.02(3) 4_545 3_545
O5 Rb1 P2 18.93(2) 3_545 3_545
O4 Rb1 P2 133.71(2) . 3_545
O4 Rb1 P2 126.35(2) 2_655 3_545
O1 Rb1 P2 106.87(2) 2_655 3_545
O1 Rb1 P2 58.38(2) . 3_545
P2 Rb1 P2 76.462(11) 4_545 3_545
O7A Rb1 H7A1 16.5(4) . .
O7A Rb1 H7A1 94.2(6) 2_655 .
O5 Rb1 H7A1 172.5(7) 4_545 .
O5 Rb1 H7A1 89.7(7) 3_545 .
O4 Rb1 H7A1 65.2(9) . .
O4 Rb1 H7A1 36.2(4) 2_655 .
O1 Rb1 H7A1 109.0(6) 2_655 .
O1 Rb1 H7A1 84.2(5) . .
P2 Rb1 H7A1 165.2(8) 4_545 .
P2 Rb1 H7A1 102.2(6) 3_545 .
O7B Rb1 H7B2 14.7(5) . .
O7B Rb1 H7B2 149.6(5) 2_655 .
O5 Rb1 H7B2 142.7(5) 4_545 .
O5 Rb1 H7B2 52.1(6) 3_545 .
O4 Rb1 H7B2 90.2(7) . .
O4 Rb1 H7B2 76.8(6) 2_655 .
O1 Rb1 H7B2 128.6(9) 2_655 .
O1 Rb1 H7B2 54.4(8) . .
P2 Rb1 H7B2 136.0(5) 4_545 .
P2 Rb1 H7B2 59.8(5) 3_545 .
O3 P1 O1 117.87(8) . .
O3 P1 O2 111.29(7) . .
O1 P1 O2 109.47(8) . .
O3 P1 C1 111.11(7) . .
O1 P1 C1 104.50(6) . .
O2 P1 C1 101.12(6) . .
O4 P2 O5 118.42(7) . .
O4 P2 O6 110.06(7) . .
O5 P2 O6 107.51(6) . .
O4 P2 C2 107.82(7) . .
O5 P2 C2 105.81(7) . .
O6 P2 C2 106.57(8) . .
O4 P2 Rb1 119.97(5) . 3_455
O5 P2 Rb1 40.46(4) . 3_455
O6 P2 Rb1 69.70(5) . 3_455
C2 P2 Rb1 130.49(5) . 3_455
P1 O1 Rb1 141.38(7) . .
P1 O2 H2O 114.3(16) . .
P2 O4 Rb1 147.88(7) . .
P2 O5 Rb1 120.61(6) . 3_455
P2 O5 H5O 114(3) . .
Rb1 O5 H5O 123(3) 3_455 .
P2 O6 H6O 120.8(16) . .
Rb1 O7A H7A1 74(3) . .
Rb1 O7A H7A2 141(3) . .
H7A1 O7A H7A2 111(5) . .
Rb1 O7B H7B1 114(4) . .
Rb1 O7B H7B2 96(4) . .
H7B1 O7B H7B2 97(5) . .
H8A O8 H8B 101(3) . .
C1 N1 C2 113.23(10) . .
C1 N1 C3 113.16(10) . .
C2 N1 C3 111.41(10) . .
C1 N1 H1N 110.1(12) . .
C2 N1 H1N 103.7(12) . .
C3 N1 H1N 104.5(12) . .
N1 C1 P1 113.69(8) . .
N1 C1 H1A 108.8 . .
P1 C1 H1A 108.8 . .
N1 C1 H1B 108.8 . .
P1 C1 H1B 108.8 . .
H1A C1 H1B 107.7 . .
N1 C2 P2 113.72(9) . .
N1 C2 H2A 108.8 . .
P2 C2 H2A 108.8 . .
N1 C2 H2B 108.8 . .
P2 C2 H2B 108.8 . .
H2A C2 H2B 107.7 . .
N1 C3 C4 115.02(11) . .
N1 C3 H3A 108.5 . .
C4 C3 H3A 108.5 . .
N1 C3 H3B 108.5 . .
C4 C3 H3B 108.5 . .
H3A C3 H3B 107.5 . .
C3 C4 C5 109.64(11) . .
C3 C4 H4A 109.7 . .
C5 C4 H4A 109.7 . .
C3 C4 H4B 109.7 . .
C5 C4 H4B 109.7 . .
H4A C4 H4B 108.2 . .
C5 C5 C4 112.39(15) 5_766 .
C5 C5 H5A 109.1 5_766 .
C4 C5 H5A 109.1 . .
C5 C5 H5B 109.1 5_766 .
C4 C5 H5B 109.1 . .
H5A C5 H5B 107.9 . .

loop_
_geom_bond_atom_site_label_1
_geom_bond_atom_site_label_2
_geom_bond_distance
_geom_bond_site_symmetry_2
Rb1 O7A 2.873(3) .
Rb1 O7A 2.873(3) 2_655
Rb1 O7B 3.003(3) .
Rb1 O7B 3.003(3) 2_655
Rb1 O5 3.0492(11) 4_545
Rb1 O5 3.0492(11) 3_545
Rb1 O4 3.0937(11) .
Rb1 O4 3.0938(11) 2_655
Rb1 O1 3.1198(13) 2_655
Rb1 O1 3.1198(13) .
Rb1 P2 4.0443(4) 4_545
Rb1 P2 4.0443(4) 3_545
Rb1 H7A1 2.76(4) .
Rb1 H7B2 3.20(5) .
P1 O3 1.4908(13) .
P1 O1 1.5033(12) .
P1 O2 1.5634(12) .
P1 C1 1.8213(13) .
P2 O4 1.4847(11) .
P2 O5 1.5248(11) .
P2 O6 1.5510(11) .
P2 C2 1.8284(15) .
P2 Rb1 4.0444(4) 3_455
O2 H2O 0.810(15) .
O5 Rb1 3.0492(11) 3_455
O5 H5O 0.789(18) .
O6 H6O 0.812(16) .
O7A H7A1 0.815(19) .
O7A H7A2 0.817(19) .
O7B H7B1 0.812(19) .
O7B H7B2 0.816(19) .
O8 H8A 0.805(17) .
O8 H8B 0.812(17) .
N1 C1 1.4940(16) .
N1 C2 1.5028(17) .
N1 C3 1.5121(16) .
N1 H1N 0.860(14) .
C1 H1A 0.9700 .
C1 H1B 0.9700 .
C2 H2A 0.9700 .
C2 H2B 0.9700 .
C3 C4 1.5187(18) .
C3 H3A 0.9700 .
C3 H3B 0.9700 .
C4 C5 1.525(2) .
C4 H4A 0.9700 .
C4 H4B 0.9700 .
C5 C5 1.518(3) 5_766
C5 H5A 0.9700 .
C5 H5B 0.9700 .
